data_7132986
loop_
_publ_author_name
'Mobili, Riccardo'
'Preda, Giovanni'
'Dondi, Daniele'
'Monzani, Enrico'
'Vadivel, Dhanalakshmi'
'Massera, Chiara'
'Pasini, Dario'
'Amendola, Valeria'

_publ_section_title
;
 Triptycene-based diiron(II) mesocates: spin-crossover in solution.
;
_journal_issue 42
_journal_name_full 'Chemical communications (Cambridge, England)'
_journal_page_first 5522
_journal_page_last 5525
_journal_paper_doi 10.1039/d4cc00812j
_journal_volume 60
_journal_year 2024
_chemical_formula_moiety '(C96 H60 Fe2 N18), 4(C F3 O3 S), (C4 H10 O), 4(H2 O), 5.5[C4H10O]'
_chemical_formula_sum 'C148 H188 F12 Fe2 N18 O28 S4'
_chemical_formula_weight 3135.09
_space_group_crystal_system monoclinic
_space_group_IT_number 11
_space_group_name_Hall '-P 2yb'
_space_group_name_H-M_alt 'P 1 21/m 1'
_atom_sites_solution_hydrogens mixed
_audit_creation_method SHELXL-2018/3
_audit_update_record
;
2024-04-12 deposited with the CCDC.	2024-04-28 downloaded from the CCDC.
;
_cell_angle_alpha 90
_cell_angle_beta 97.4670(10)
_cell_angle_gamma 90
_cell_formula_units_Z 2
_cell_length_a 16.4651(5)
_cell_length_b 23.3184(7)
_cell_length_c 17.2067(5)
_cell_measurement_reflns_used 1256
_cell_measurement_temperature 150(2)
_cell_measurement_theta_max 79.43
_cell_measurement_theta_min 2.59
_cell_volume 6550.3(3)
_computing_cell_refinement 'SAINT V8.38A (Bruker, 2016)'
_computing_data_collection 'Apex III (Bruker, 2016)'
_computing_data_reduction 'SAINT V8.38A (Bruker, 2016)'
_computing_molecular_graphics
;
 Mercury CSD 2023.3.1 (Macrae <i>et al.</i>, 2006)
;
_computing_publication_material
;
WinGX (Farrugia, 2012), publCIF (Westrip, 2010) and
enCIFer (Allen <i>et al.</i>, 2004)
;
_computing_structure_refinement 'SHELXL-2018/3 (Sheldrick, 2015)'
_computing_structure_solution 'SHELXT 2018/2 (Sheldrick, 2015)'
_diffrn_ambient_temperature 150(2)
_diffrn_measured_fraction_theta_full 0.998
_diffrn_measured_fraction_theta_max 0.992
_diffrn_measurement_device_type 'Bruker D8 Venture PhotonII'
_diffrn_measurement_method 'phi & omega scan'
_diffrn_radiation_monochromator graphite
_diffrn_radiation_type CuK\a
_diffrn_radiation_wavelength 1.54178
_diffrn_reflns_av_R_equivalents 0.0521
_diffrn_reflns_av_unetI/netI 0.0225
_diffrn_reflns_Laue_measured_fraction_full 0.998
_diffrn_reflns_Laue_measured_fraction_max 0.992
_diffrn_reflns_limit_h_max 20
_diffrn_reflns_limit_h_min -20
_diffrn_reflns_limit_k_max 25
_diffrn_reflns_limit_k_min -28
_diffrn_reflns_limit_l_max 21
_diffrn_reflns_limit_l_min -21
_diffrn_reflns_number 183920
_diffrn_reflns_point_group_measured_fraction_full 0.998
_diffrn_reflns_point_group_measured_fraction_max 0.992
_diffrn_reflns_theta_full 67.679
_diffrn_reflns_theta_max 79.439
_diffrn_reflns_theta_min 2.590
_diffrn_source 'fine-focus sealed tube'
_exptl_absorpt_coefficient_mu 3.264
_exptl_absorpt_correction_T_max 0.7543
_exptl_absorpt_correction_T_min 0.5668
_exptl_absorpt_correction_type multi-scan
_exptl_absorpt_process_details
;
 SADABS 2016/2: Krause, L., Herbst-Irmer, R., Sheldrick G.M. & Stalke D.,
 J. Appl. Cryst. 48 (2015) 3-10
;
_exptl_crystal_colour red
_exptl_crystal_density_diffrn 1.590
_exptl_crystal_density_method 'not measured'
_exptl_crystal_description prismatic
_exptl_crystal_F_000 3300
_exptl_crystal_recrystallization_method 'Re-crystallisation from solvent: diethyl ether'
_exptl_crystal_size_max 0.16
_exptl_crystal_size_mid 0.10
_exptl_crystal_size_min 0.09
_refine_diff_density_max 1.646
_refine_diff_density_min -0.847
_refine_diff_density_rms 0.060
_refine_ls_extinction_method none
_refine_ls_goodness_of_fit_ref 1.005
_refine_ls_hydrogen_treatment mixed
_refine_ls_matrix_type full
_refine_ls_number_parameters 856
_refine_ls_number_reflns 14438
_refine_ls_number_restraints 141
_refine_ls_restrained_S_all 1.015
_refine_ls_R_factor_all 0.0577
_refine_ls_R_factor_gt 0.0538
_refine_ls_shift/su_max 0.001
_refine_ls_shift/su_mean 0.000
_refine_ls_structure_factor_coef Fsqd
_refine_ls_weighting_details 'w=1/[\s^2^(Fo^2^)+(0.1143P)^2^+3.9857P] where P=(Fo^2^+2Fc^2^)/3'
_refine_ls_weighting_scheme calc
_refine_ls_wR_factor_gt 0.1651
_refine_ls_wR_factor_ref 0.1707
_reflns_Friedel_coverage 0.000
_reflns_number_gt 13322
_reflns_number_total 14438
_reflns_threshold_expression 'I > 2\s(I)'
_cod_data_source_file d4cc00812j2.cif
_cod_data_source_block Fecomplex
_cod_depositor_comments 'Adding full bibliography for 7132986.cif.'
_cod_original_sg_symbol_H-M 'P 21/m'
_cod_database_code 7132986
_shelx_shelxl_version_number 2018/3
_shelx_space_group_comment
;
The symmetry employed for this shelxl refinement is uniquely defined
by the following loop, which should always be used as a source of
symmetry information in preference to the above space-group names.
They are only intended as comments.
;

loop_
_space_group_symop_operation_xyz
'x, y, z'
'-x, y+1/2, -z'
'-x, -y, -z'
'x, -y-1/2, z'

loop_
_atom_site_label
_atom_site_type_symbol
_atom_site_fract_x
_atom_site_fract_y
_atom_site_fract_z
_atom_site_U_iso_or_equiv
_atom_site_adp_type
_atom_site_occupancy
_atom_site_site_symmetry_order
_atom_site_calc_flag
_atom_site_refinement_flags_posn
_atom_site_refinement_flags_adp
_atom_site_refinement_flags_occupancy
_atom_site_disorder_assembly
_atom_site_disorder_group
Fe1 Fe 0.83393(2) 0.48841(2) 0.73183(2) 0.02766(10) Uani 1 1 d . . . . .
N1A N 0.79970(11) 0.54095(7) 0.83157(10) 0.0334(4) Uani 1 1 d . . . . .
N2A N 0.73967(10) 0.43988(7) 0.77607(10) 0.0284(3) Uani 1 1 d . . . . .
N3A N 0.63649(11) 0.43814(8) 0.84802(10) 0.0340(4) Uani 1 1 d . . . . .
H3A H 0.604085 0.448930 0.882148 0.041 Uiso 1 1 calc R U . . .
N1B N 0.75330(11) 0.54041(7) 0.64463(11) 0.0354(4) Uani 1 1 d . . . . .
N2B N 0.83279(10) 0.44158(7) 0.62430(10) 0.0292(3) Uani 1 1 d . . . . .
N3B N 0.79227(11) 0.43765(8) 0.49501(10) 0.0352(4) Uani 1 1 d . . . . .
H3B H 0.768641 0.447738 0.448180 0.042 Uiso 1 1 calc R U . . .
N1C N 0.93865(12) 0.54785(7) 0.71786(10) 0.0351(4) Uani 1 1 d . . . . .
N2C N 0.93933(10) 0.44464(7) 0.79089(9) 0.0272(3) Uani 1 1 d . . . . .
N3C N 1.07574(10) 0.44090(7) 0.81583(10) 0.0309(3) Uani 1 1 d . . . . .
H3C H 1.127300 0.451256 0.817225 0.051(8) Uiso 1 1 calc R . . . .
C1A C 0.83393(16) 0.58977(9) 0.86054(13) 0.0414(5) Uani 1 1 d . . . . .
H1A H 0.878795 0.605105 0.837762 0.050 Uiso 1 1 calc R U . . .
C2A C 0.8067(2) 0.61891(11) 0.92238(15) 0.0543(7) Uani 1 1 d . . . . .
H2A H 0.832930 0.653263 0.941784 0.065 Uiso 1 1 calc R U . . .
C3A C 0.7422(2) 0.59785(14) 0.95489(18) 0.0648(8) Uani 1 1 d . . . . .
H3AA H 0.722645 0.617500 0.997131 0.078 Uiso 1 1 calc R U . . .
C4A C 0.70480(18) 0.54744(12) 0.92615(16) 0.0537(6) Uani 1 1 d . . . . .
H4A H 0.659527 0.531907 0.948094 0.064 Uiso 1 1 calc R U . . .
C5A C 0.73562(14) 0.52046(9) 0.86442(13) 0.0359(4) Uani 1 1 d . . . . .
C6A C 0.70297(13) 0.46641(9) 0.83006(12) 0.0318(4) Uani 1 1 d . . . . .
C7A C 0.69442(11) 0.39034(8) 0.75785(11) 0.0269(4) Uani 1 1 d . . . . .
C8A C 0.62878(12) 0.38907(8) 0.80280(11) 0.0298(4) Uani 1 1 d . . . . .
C9A C 0.57084(12) 0.34526(9) 0.79639(12) 0.0303(4) Uani 1 1 d . . . . .
H9A H 0.526153 0.345110 0.826197 0.036 Uiso 1 1 calc R U . . .
C10A C 0.58232(11) 0.30205(8) 0.74403(11) 0.0267(4) Uani 1 1 d . . . . .
C11A C 0.64955(11) 0.30216(8) 0.69993(11) 0.0254(3) Uani 1 1 d . . . . .
C12A C 0.70588(11) 0.34593(8) 0.70562(11) 0.0263(4) Uani 1 1 d . . . . .
H12A H 0.750388 0.346048 0.675588 0.032 Uiso 1 1 calc R U . . .
C13A C 0.50193(16) 0.250000 0.63832(16) 0.0284(5) Uani 1 2 d S T P . .
C14A C 0.42256(18) 0.250000 0.59973(19) 0.0350(6) Uani 1 2 d S T P . .
H14A H 0.377176 0.250000 0.628642 0.042 Uiso 1 2 calc R U P . .
C15A C 0.41013(19) 0.250000 0.5181(2) 0.0398(7) Uani 1 2 d S T P . .
H15A H 0.355876 0.250000 0.491414 0.048 Uiso 1 2 calc R U P . .
C16A C 0.4760(2) 0.250000 0.47535(19) 0.0411(7) Uani 1 2 d S T P . .
H16A H 0.466785 0.250000 0.419694 0.049 Uiso 1 2 calc R U P . .
C17A C 0.55561(19) 0.250000 0.51422(17) 0.0337(6) Uani 1 2 d S T P . .
H17A H 0.600965 0.250000 0.485266 0.040 Uiso 1 2 calc R U P . .
C18A C 0.56822(16) 0.250000 0.59524(16) 0.0274(5) Uani 1 2 d S T P . .
C19A C 0.52696(16) 0.250000 0.72696(16) 0.0275(5) Uani 1 2 d S T P . .
H19A H 0.479085 0.249999 0.757264 0.033 Uiso 1 2 calc R U P . .
C20A C 0.65053(15) 0.250000 0.64676(15) 0.0255(5) Uani 1 2 d S T P . .
H20A H 0.697971 0.250000 0.615890 0.031 Uiso 1 2 calc R U P . .
C1B C 0.71609(15) 0.59001(10) 0.65672(15) 0.0428(5) Uani 1 1 d . . . . .
H1B H 0.719441 0.604260 0.708762 0.051 Uiso 1 1 calc R U . . .
C2B C 0.67288(17) 0.62157(10) 0.59678(17) 0.0504(6) Uani 1 1 d . . . . .
H2B H 0.647444 0.656712 0.607679 0.061 Uiso 1 1 calc R U . . .
C3B C 0.66738(17) 0.60116(11) 0.52110(16) 0.0521(6) Uani 1 1 d . . . . .
H3BA H 0.638218 0.622139 0.479071 0.063 Uiso 1 1 calc R U . . .
C4B C 0.70481(16) 0.54977(11) 0.50707(15) 0.0464(5) Uani 1 1 d . . . . .
H4B H 0.701432 0.534572 0.455526 0.056 Uiso 1 1 calc R U . . .
C5B C 0.74758(13) 0.52089(9) 0.57045(13) 0.0353(4) Uani 1 1 d . . . . .
C6B C 0.79044(13) 0.46687(9) 0.56251(12) 0.0325(4) Uani 1 1 d . . . . .
C7B C 0.86363(12) 0.39178(8) 0.59491(11) 0.0282(4) Uani 1 1 d . . . . .
C8B C 0.83824(12) 0.38902(9) 0.51354(11) 0.0311(4) Uani 1 1 d . . . . .
C9B C 0.85943(12) 0.34411(9) 0.46660(11) 0.0314(4) Uani 1 1 d . . . . .
H9B H 0.841899 0.342846 0.411800 0.038 Uiso 1 1 calc R U . . .
C10B C 0.90728(12) 0.30179(8) 0.50460(11) 0.0290(4) Uani 1 1 d . . . . .
C11B C 0.93073(11) 0.30237(8) 0.58717(11) 0.0277(4) Uani 1 1 d . . . . .
C12B C 0.91018(11) 0.34710(8) 0.63326(11) 0.0275(4) Uani 1 1 d . . . . .
H12B H 0.926673 0.347697 0.688255 0.033 Uiso 1 1 calc R U . . .
C13B C 1.03226(18) 0.250000 0.48973(18) 0.0355(6) Uani 1 2 d S T P . .
C14B C 1.0924(2) 0.250000 0.4402(2) 0.0598(10) Uani 1 2 d S TU P . .
H14B H 1.077836 0.250000 0.384959 0.072 Uiso 1 2 calc R U P . .
C15B C 1.1736(3) 0.250000 0.4724(3) 0.0804(11) Uani 1 2 d S TU P . .
H15B H 1.215309 0.250000 0.439052 0.096 Uiso 1 2 calc R U P . .
C16B C 1.1949(3) 0.250000 0.5529(3) 0.0840(12) Uani 1 2 d S TU P . .
H16B H 1.251127 0.250000 0.574229 0.101 Uiso 1 2 calc R U P . .
C17B C 1.1352(2) 0.250000 0.6028(2) 0.0710(12) Uani 1 2 d S TU P . .
H17B H 1.149941 0.250000 0.658043 0.085 Uiso 1 2 calc R U P . .
C18B C 1.05425(18) 0.250000 0.57081(18) 0.0356(6) Uani 1 2 d S T P . .
C19B C 0.93973(17) 0.250000 0.46517(16) 0.0300(5) Uani 1 2 d S T P . .
H19B H 0.924388 0.250001 0.406994 0.036 Uiso 1 2 calc R U P . .
C20B C 0.98088(16) 0.250000 0.61656(15) 0.0274(5) Uani 1 2 d S T P . .
H20B H 0.996860 0.250000 0.674648 0.033 Uiso 1 2 calc R U P . .
C1C C 0.93611(17) 0.60041(10) 0.68636(14) 0.0444(5) Uani 1 1 d . . . . .
H1C H 0.884943 0.615080 0.662782 0.053 Uiso 1 1 calc R U . . .
C2C C 1.00587(18) 0.63443(10) 0.68692(16) 0.0501(6) Uani 1 1 d . . . . .
H2C H 1.001922 0.671601 0.664131 0.060 Uiso 1 1 calc R U . . .
C3C C 1.08001(18) 0.61386(11) 0.72053(15) 0.0481(6) Uani 1 1 d . . . . .
H3CA H 1.127822 0.636903 0.722532 0.058 Uiso 1 1 calc R U . . .
C4C C 1.08444(15) 0.55914(10) 0.75153(13) 0.0400(5) Uani 1 1 d . . . . .
H4C H 1.135371 0.543247 0.773660 0.048 Uiso 1 1 calc R U . . .
C5C C 1.01217(13) 0.52799(9) 0.74939(11) 0.0321(4) Uani 1 1 d . . . . .
C6C C 1.00938(12) 0.47111(8) 0.78480(11) 0.0294(4) Uani 1 1 d . . . . .
C7C C 0.96117(11) 0.39328(8) 0.82901(10) 0.0259(4) Uani 1 1 d . . . . .
C8C C 1.04727(12) 0.39079(8) 0.84486(11) 0.0281(4) Uani 1 1 d . . . . .
C9C C 1.08868(12) 0.34524(8) 0.88433(11) 0.0289(4) Uani 1 1 d . . . . .
H9C H 1.146747 0.344101 0.894841 0.035 Uiso 1 1 calc R U . . .
C10C C 1.04036(11) 0.30202(8) 0.90714(10) 0.0264(4) Uani 1 1 d . . . . .
C11C C 0.95316(11) 0.30264(7) 0.88970(10) 0.0250(3) Uani 1 1 d . . . . .
C12C C 0.91254(11) 0.34805(8) 0.85098(10) 0.0254(3) Uani 1 1 d . . . . .
H12C H 0.854522 0.348761 0.839673 0.030 Uiso 1 1 calc R U . . .
C13C C 1.02794(18) 0.250000 1.02768(16) 0.0306(5) Uani 1 2 d S T P . .
C14C C 1.0651(2) 0.250000 1.10450(18) 0.0394(7) Uani 1 2 d S T P . .
H14C H 1.123076 0.250000 1.116132 0.047 Uiso 1 2 calc R U P . .
C15C C 1.0160(3) 0.250000 1.16443(19) 0.0499(9) Uani 1 2 d S T P . .
H15C H 1.040542 0.250000 1.217547 0.060 Uiso 1 2 calc R U P . .
C16C C 0.9324(3) 0.250000 1.1472(2) 0.0537(9) Uani 1 2 d S T P . .
H16C H 0.899796 0.250000 1.188820 0.064 Uiso 1 2 calc R U P . .
C17C C 0.8940(2) 0.250000 1.06990(19) 0.0391(7) Uani 1 2 d S T P . .
H17C H 0.835928 0.250000 1.058722 0.047 Uiso 1 2 calc R U P . .
C18C C 0.94274(18) 0.250000 1.00977(16) 0.0301(5) Uani 1 2 d S T P . .
C19C C 1.07208(17) 0.250000 0.95458(15) 0.0277(5) Uani 1 2 d S T P . .
H19C H 1.133065 0.250000 0.967575 0.033 Uiso 1 2 calc R U P . .
C20C C 0.91376(16) 0.250000 0.92189(15) 0.0260(5) Uani 1 2 d S T P . .
H20C H 0.852710 0.250000 0.909587 0.031 Uiso 1 2 calc R U P . .
S1T S 0.30763(4) 0.42760(4) 0.80925(4) 0.05722(19) Uani 1 1 d . . . . .
O1T O 0.24258(18) 0.46360(13) 0.7736(2) 0.0520(8) Uani 0.657(4) 1 d . . P A 2
O2T O 0.2799(2) 0.39299(18) 0.8726(2) 0.0725(11) Uani 0.657(4) 1 d . . P A 2
O3T O 0.38594(19) 0.4458(2) 0.8185(3) 0.0851(14) Uani 0.657(4) 1 d . . P A 2
O1T' O 0.3542(5) 0.4802(4) 0.7656(5) 0.084(3) Uani 0.343(4) 1 d . . P A 1
O3T' O 0.3708(4) 0.4160(3) 0.8742(4) 0.072(2) Uani 0.343(4) 1 d . . P A 1
O2T' O 0.2388(4) 0.4527(5) 0.8322(7) 0.0953(9) Uani 0.343(4) 1 d . . P A 1
C1T C 0.3042(3) 0.3718(2) 0.7366(2) 0.0841(11) Uani 1 1 d . . . . .
F1T F 0.2314(4) 0.3445(2) 0.7203(4) 0.116(2) Uani 0.589(6) 1 d . . P B 2
F2T F 0.3235(4) 0.3912(3) 0.6681(2) 0.1180(6) Uani 0.589(6) 1 d . . P B 2
F3T F 0.3606(6) 0.3291(2) 0.7563(3) 0.103(2) Uani 0.589(6) 1 d . . P B 2
F1T' F 0.2565(6) 0.3895(6) 0.6784(4) 0.148(4) Uani 0.411(6) 1 d . . P B 1
F2T' F 0.2541(7) 0.3373(4) 0.7734(7) 0.155(4) Uani 0.411(6) 1 d . . P B 1
F3T' F 0.3659(10) 0.3556(6) 0.7273(8) 0.159(3) Uani 0.411(6) 1 d . . P B 1
S2T S 0.74474(6) 0.750000 0.73550(5) 0.0483(2) Uani 1 2 d S T P . .
O4T O 0.79241(15) 0.69897(9) 0.74941(13) 0.0680(6) Uani 1 1 d . . . . .
O5T O 0.68702(19) 0.750000 0.66504(17) 0.0617(7) Uani 1 2 d S T P . .
C2T C 0.6797(4) 0.750000 0.8103(4) 0.101(2) Uani 1 2 d S T P . .
F4T F 0.6332(2) 0.70328(19) 0.80544(19) 0.1519(9) Uani 1 1 d . . . . .
F5T F 0.7208(2) 0.750000 0.88354(17) 0.1039(12) Uani 1 2 d S T P . .
C3T C 0.6700(5) 0.2693(4) 0.3061(6) 0.120(3) Uani 0.5 1 d D U P C -2
F6T F 0.6840(8) 0.1766(4) 0.2913(11) 0.222(6) Uani 0.5 1 d D U P C -2
F7T F 0.6832(4) 0.2310(6) 0.3793(4) 0.200(7) Uani 0.5 1 d D U P C -2
F8T F 0.5934(3) 0.2389(13) 0.2815(6) 0.202(7) Uani 0.5 1 d D U P C -2
S3T S 0.74053(9) 0.27231(7) 0.25614(9) 0.0575(3) Uani 0.5 1 d D U P C -2
O6T O 0.7174(3) 0.2563(14) 0.1762(3) 0.095(4) Uani 0.5 1 d D U P C -2
O7T O 0.8166(2) 0.2545(8) 0.2963(2) 0.071(2) Uani 0.5 1 d D U P C -2
O8T O 0.7277(6) 0.3304(3) 0.2736(7) 0.131(4) Uani 0.5 1 d D U P C -2
O1W O 0.51642(13) 0.45699(11) 0.94478(13) 0.0666(6) Uani 1 1 d G . . . .
H1W H 0.480499 0.459912 0.909125 0.100 Uiso 1 1 d G U . . .
H2W H 0.514031 0.481373 0.978846 0.100 Uiso 0.5 1 d G U P . .
H2W' H 0.493300 0.436106 0.978184 0.100 Uiso 0.5 1 d G U P . .
O2W O 0.7303(2) 0.4474(2) 0.34010(11) 0.0788(14) Uani 0.692(9) 1 d G . P D 2
H3W H 0.747368 0.464362 0.306644 0.118 Uiso 0.692(9) 1 d G U P D 2
H4W H 0.717502 0.415542 0.319393 0.118 Uiso 0.692(9) 1 d G U P D 2
O2W' O 0.7102(4) 0.4659(2) 0.35302(17) 0.0788(14) Uani 0.308(9) 1 d G . P D 1
H5W H 0.680401 0.477217 0.309166 0.118 Uiso 0.308(9) 1 d G U P D 1
H6W H 0.722225 0.431090 0.340258 0.118 Uiso 0.308(9) 1 d G U P D 1
O1E O 0.9986(7) 0.4993(5) 0.4787(4) 0.086(3) Uani 0.5 1 d . . P E -1
C1E C 1.0365(9) 0.4803(10) 0.5511(8) 0.103(6) Uani 0.5 1 d . . P E -1
H1E H 0.995559 0.475464 0.587844 0.123 Uiso 0.5 1 calc R U P E -1
H2E H 1.077793 0.508685 0.573560 0.123 Uiso 0.5 1 calc R U P E -1
C3TE C 1.0772(8) 0.4241(6) 0.5387(9) 0.103(3) Uani 0.5 1 d . . P E -1
H3E H 1.104440 0.409794 0.588979 0.154 Uiso 0.5 1 calc R U P E -1
H4E H 1.035804 0.396274 0.516617 0.154 Uiso 0.5 1 calc R U P E -1
H5E H 1.117731 0.429371 0.502386 0.154 Uiso 0.5 1 calc R U P E -1
C3E C 0.9546(7) 0.5507(5) 0.4842(7) 0.083(4) Uani 0.5 1 d . . P E -1
H6E H 0.992957 0.581701 0.503595 0.100 Uiso 0.5 1 calc R U P E -1
H7E H 0.914959 0.545663 0.522349 0.100 Uiso 0.5 1 calc R U P E -1
C4E C 0.9101(6) 0.5671(4) 0.4070(6) 0.087(3) Uani 0.5 1 d . . P E -1
H8E H 0.879991 0.602816 0.412279 0.130 Uiso 0.5 1 calc R U P E -1
H9E H 0.949314 0.572588 0.369461 0.130 Uiso 0.5 1 calc R U P E -1
H10E H 0.871411 0.536594 0.388192 0.130 Uiso 0.5 1 calc R U P E -1

loop_
_atom_site_aniso_label
_atom_site_aniso_U_11
_atom_site_aniso_U_22
_atom_site_aniso_U_33
_atom_site_aniso_U_23
_atom_site_aniso_U_13
_atom_site_aniso_U_12
Fe1 0.03321(18) 0.01987(16) 0.02860(17) 0.00172(10) -0.00089(12) 0.00006(10)
N1A 0.0435(9) 0.0241(8) 0.0302(8) -0.0005(6) -0.0045(7) 0.0003(7)
N2A 0.0312(8) 0.0221(7) 0.0306(8) -0.0020(6) -0.0006(6) -0.0010(6)
N3A 0.0352(9) 0.0333(9) 0.0340(9) -0.0095(7) 0.0061(7) -0.0008(7)
N1B 0.0382(9) 0.0253(8) 0.0412(9) 0.0028(7) -0.0011(7) 0.0020(7)
N2B 0.0329(8) 0.0251(7) 0.0294(8) 0.0033(6) 0.0025(6) -0.0007(6)
N3B 0.0424(9) 0.0359(9) 0.0262(8) 0.0066(7) 0.0002(7) 0.0053(7)
N1C 0.0468(10) 0.0246(8) 0.0334(9) 0.0047(7) 0.0037(7) -0.0022(7)
N2C 0.0333(8) 0.0231(7) 0.0246(7) 0.0020(6) 0.0010(6) -0.0021(6)
N3C 0.0301(8) 0.0289(8) 0.0326(8) 0.0028(6) -0.0002(6) -0.0056(6)
C1A 0.0566(13) 0.0295(10) 0.0352(11) 0.0004(8) -0.0055(9) -0.0072(9)
C2A 0.0833(19) 0.0379(12) 0.0392(12) -0.0127(10) -0.0017(12) -0.0156(12)
C3A 0.089(2) 0.0569(17) 0.0505(15) -0.0303(13) 0.0158(15) -0.0169(15)
C4A 0.0636(16) 0.0509(15) 0.0488(14) -0.0224(12) 0.0154(12) -0.0122(12)
C5A 0.0421(11) 0.0309(10) 0.0325(10) -0.0057(8) -0.0028(8) 0.0008(8)
C6A 0.0346(10) 0.0297(10) 0.0300(9) -0.0037(7) -0.0003(7) 0.0018(8)
C7A 0.0265(8) 0.0235(8) 0.0295(9) -0.0004(7) -0.0009(7) 0.0000(7)
C8A 0.0302(9) 0.0294(9) 0.0294(9) -0.0043(7) 0.0019(7) 0.0014(7)
C9A 0.0272(9) 0.0321(9) 0.0321(9) -0.0028(7) 0.0058(7) 0.0004(7)
C10A 0.0236(8) 0.0266(9) 0.0291(9) -0.0002(7) 0.0009(7) 0.0006(7)
C11A 0.0249(8) 0.0235(9) 0.0270(8) 0.0003(7) 0.0009(7) 0.0016(6)
C12A 0.0251(8) 0.0251(8) 0.0282(9) 0.0007(7) 0.0013(7) 0.0011(7)
C13A 0.0276(13) 0.0235(12) 0.0327(13) 0.000 -0.0016(10) 0.000
C14A 0.0268(13) 0.0330(14) 0.0433(16) 0.000 -0.0028(11) 0.000
C15A 0.0329(14) 0.0381(16) 0.0445(17) 0.000 -0.0096(12) 0.000
C16A 0.0469(17) 0.0380(16) 0.0349(15) 0.000 -0.0069(13) 0.000
C17A 0.0394(15) 0.0307(14) 0.0302(14) 0.000 0.0018(11) 0.000
C18A 0.0300(13) 0.0193(11) 0.0319(13) 0.000 -0.0004(10) 0.000
C19A 0.0236(12) 0.0266(12) 0.0324(13) 0.000 0.0047(10) 0.000
C20A 0.0239(12) 0.0237(12) 0.0287(12) 0.000 0.0032(9) 0.000
C1B 0.0476(12) 0.0281(10) 0.0501(13) -0.0005(9) -0.0032(10) 0.0032(9)
C2B 0.0532(14) 0.0309(11) 0.0636(16) 0.0040(10) -0.0063(12) 0.0102(10)
C3B 0.0550(14) 0.0430(13) 0.0544(15) 0.0130(11) -0.0073(12) 0.0137(11)
C4B 0.0509(13) 0.0427(12) 0.0436(12) 0.0109(10) -0.0010(10) 0.0089(10)
C5B 0.0361(10) 0.0300(9) 0.0388(11) 0.0067(8) 0.0010(8) 0.0015(8)
C6B 0.0356(10) 0.0290(10) 0.0322(10) 0.0053(8) 0.0018(8) 0.0012(8)
C7B 0.0307(9) 0.0269(9) 0.0267(9) 0.0026(7) 0.0029(7) -0.0015(7)
C8B 0.0340(10) 0.0318(10) 0.0270(9) 0.0056(7) 0.0022(7) 0.0018(8)
C9B 0.0345(10) 0.0358(10) 0.0237(9) 0.0028(7) 0.0024(7) -0.0003(8)
C10B 0.0296(9) 0.0318(10) 0.0257(9) 0.0008(7) 0.0040(7) -0.0026(7)
C11B 0.0280(9) 0.0282(9) 0.0262(9) 0.0008(7) 0.0009(7) -0.0024(7)
C12B 0.0303(9) 0.0277(9) 0.0239(8) 0.0023(7) 0.0017(7) -0.0029(7)
C13B 0.0313(14) 0.0410(16) 0.0346(15) 0.000 0.0055(11) 0.000
C14B 0.0318(15) 0.108(3) 0.0406(17) 0.000 0.0109(13) 0.000
C15B 0.0357(16) 0.152(3) 0.0548(19) 0.000 0.0116(15) 0.000
C16B 0.0322(16) 0.163(3) 0.056(2) 0.000 0.0028(15) 0.000
C17B 0.0297(16) 0.140(4) 0.0416(18) 0.000 -0.0010(14) 0.000
C18B 0.0278(13) 0.0414(16) 0.0375(15) 0.000 0.0045(11) 0.000
C19B 0.0321(13) 0.0341(14) 0.0238(12) 0.000 0.0030(10) 0.000
C20B 0.0288(12) 0.0283(12) 0.0246(12) 0.000 0.0017(10) 0.000
C1C 0.0579(14) 0.0318(11) 0.0433(12) 0.0105(9) 0.0057(10) 0.0010(10)
C2C 0.0712(17) 0.0295(11) 0.0517(14) 0.0119(10) 0.0155(12) -0.0080(11)
C3C 0.0626(15) 0.0368(12) 0.0473(13) 0.0058(10) 0.0166(11) -0.0135(11)
C4C 0.0470(12) 0.0366(11) 0.0373(11) 0.0048(9) 0.0083(9) -0.0093(9)
C5C 0.0432(11) 0.0267(9) 0.0264(9) 0.0019(7) 0.0049(8) -0.0043(8)
C6C 0.0352(10) 0.0263(9) 0.0260(9) 0.0019(7) 0.0015(7) -0.0043(7)
C7C 0.0305(9) 0.0231(8) 0.0227(8) -0.0005(6) -0.0017(7) 0.0001(7)
C8C 0.0313(9) 0.0260(9) 0.0260(9) -0.0002(7) 0.0000(7) -0.0048(7)
C9C 0.0274(9) 0.0289(9) 0.0286(9) -0.0004(7) -0.0034(7) -0.0024(7)
C10C 0.0293(9) 0.0248(9) 0.0236(8) -0.0013(7) -0.0031(7) 0.0003(7)
C11C 0.0282(9) 0.0222(8) 0.0239(8) -0.0016(6) 0.0006(7) -0.0008(6)
C12C 0.0260(8) 0.0245(8) 0.0249(8) -0.0014(7) 0.0002(7) 0.0000(7)
C13C 0.0414(15) 0.0226(12) 0.0263(13) 0.000 -0.0014(11) 0.000
C14C 0.0541(18) 0.0340(15) 0.0278(14) 0.000 -0.0040(13) 0.000
C15C 0.075(3) 0.0466(19) 0.0264(15) 0.000 -0.0002(15) 0.000
C16C 0.082(3) 0.050(2) 0.0327(16) 0.000 0.0196(17) 0.000
C17C 0.0495(18) 0.0312(14) 0.0385(16) 0.000 0.0128(13) 0.000
C18C 0.0417(15) 0.0216(12) 0.0271(13) 0.000 0.0045(11) 0.000
C19C 0.0294(13) 0.0254(12) 0.0263(12) 0.000 -0.0043(10) 0.000
C20C 0.0286(12) 0.0198(11) 0.0287(13) 0.000 0.0006(10) 0.000
S1T 0.0429(3) 0.0864(5) 0.0419(3) 0.0076(3) 0.0037(3) 0.0160(3)
O1T 0.0438(15) 0.0526(16) 0.0589(19) 0.0054(13) 0.0036(13) 0.0012(12)
O2T 0.081(2) 0.085(2) 0.0557(19) 0.0178(17) 0.0261(17) 0.0014(19)
O3T 0.0361(16) 0.127(4) 0.088(3) 0.009(3) -0.0079(16) -0.0175(19)
O1T' 0.063(4) 0.086(5) 0.101(6) 0.048(5) 0.010(4) 0.000(4)
O3T' 0.052(3) 0.097(5) 0.061(4) 0.020(4) -0.013(3) -0.012(3)
O2T' 0.030(3) 0.133 0.124 -0.032(6) 0.013(4) -0.009(4)
C1T 0.085(3) 0.097(3) 0.066(2) -0.001(2) -0.0075(19) 0.018(2)
F1T 0.132(4) 0.084(3) 0.117(5) -0.036(3) -0.039(4) -0.007(3)
F2T 0.160 0.156 0.0427(19) 0.009(2) 0.030(2) 0.068(3)
F3T 0.130(4) 0.095(3) 0.083(3) -0.001(2) 0.012(3) 0.069(4)
F1T' 0.139 0.224(11) 0.067(4) -0.018(6) -0.038(4) -0.013(8)
F2T' 0.179(9) 0.128(7) 0.151 0.007(7) -0.003(7) -0.084(7)
F3T' 0.144(8) 0.157 0.172 -0.066(6) 0.004(10) 0.061(10)
S2T 0.0597(5) 0.0417(4) 0.0385(4) 0.000 -0.0123(4) 0.000
O4T 0.0886(15) 0.0444(11) 0.0612(12) -0.0030(9) -0.0270(11) 0.0047(10)
O5T 0.0722(18) 0.0573(16) 0.0481(15) 0.000 -0.0206(13) 0.000
C2T 0.062(3) 0.172(7) 0.066(3) 0.000 0.003(2) 0.000
F4T 0.127(2) 0.214 0.114(2) 0.018(2) 0.0153(18) -0.088(2)
F5T 0.097(2) 0.166(4) 0.0497(15) 0.000 0.0110(15) 0.000
C3T 0.112(6) 0.108(8) 0.140(7) -0.012(5) 0.024(6) 0.006(5)
F6T 0.202(12) 0.084(6) 0.379(16) 0.049(7) 0.034(12) -0.027(6)
F7T 0.159(5) 0.32(2) 0.147(5) 0.071(7) 0.111(4) 0.091(9)
F8T 0.055(2) 0.24(2) 0.315(9) -0.003(13) 0.041(4) -0.004(6)
S3T 0.0534(7) 0.0603(7) 0.0573(7) -0.0036(6) 0.0019(6) -0.0091(6)
O6T 0.099(3) 0.108(12) 0.069(2) -0.013(6) -0.025(2) 0.000(6)
O7T 0.0570(18) 0.110(6) 0.0454(15) -0.007(5) 0.0023(13) -0.028(5)
O8T 0.123(7) 0.063(4) 0.195(9) -0.031(5) -0.021(6) -0.018(4)
O1W 0.0599(12) 0.0833(15) 0.0576(12) -0.0240(11) 0.0110(9) 0.0076(11)
O2W 0.085(2) 0.101(3) 0.0434(14) 0.0251(17) -0.0169(14) -0.020(2)
O2W' 0.085(2) 0.101(3) 0.0434(14) 0.0251(17) -0.0169(14) -0.020(2)
O1E 0.104(6) 0.114(7) 0.045(7) -0.030(6) 0.024(6) -0.056(5)
C1E 0.101(10) 0.156(15) 0.056(8) -0.034(9) 0.028(6) -0.088(10)
C3TE 0.086(8) 0.132 0.093(9) 0.013(8) 0.019(6) -0.053(7)
C3E 0.081(8) 0.098(7) 0.078(7) -0.037(7) 0.036(6) -0.050(6)
C4E 0.079(5) 0.103(7) 0.077(5) -0.024(5) 0.010(4) -0.040(5)

loop_
_atom_type_symbol
_atom_type_description
_atom_type_scat_dispersion_real
_atom_type_scat_dispersion_imag
_atom_type_scat_source
C C 0.0181 0.0091 'International Tables Vol C Tables 4.2.6.8 and 6.1.1.4'
H H 0.0000 0.0000 'International Tables Vol C Tables 4.2.6.8 and 6.1.1.4'
F F 0.0727 0.0534 'International Tables Vol C Tables 4.2.6.8 and 6.1.1.4'
Fe Fe -1.1336 3.1974 'International Tables Vol C Tables 4.2.6.8 and 6.1.1.4'
N N 0.0311 0.0180 'International Tables Vol C Tables 4.2.6.8 and 6.1.1.4'
O O 0.0492 0.0322 'International Tables Vol C Tables 4.2.6.8 and 6.1.1.4'
S S 0.3331 0.5567 'International Tables Vol C Tables 4.2.6.8 and 6.1.1.4'

loop_
_geom_angle_atom_site_label_1
_geom_angle_atom_site_label_2
_geom_angle_atom_site_label_3
_geom_angle
_geom_angle_site_symmetry_1
_geom_angle_site_symmetry_3
_geom_angle_publ_flag
N2A Fe1 N2B 96.43(6) . . ?
N2A Fe1 N2C 99.15(6) . . ?
N2B Fe1 N2C 94.70(6) . . ?
N2A Fe1 N1B 97.53(7) . . ?
N2B Fe1 N1B 76.04(7) . . ?
N2C Fe1 N1B 161.74(7) . . ?
N2A Fe1 N1A 75.54(6) . . ?
N2B Fe1 N1A 164.58(7) . . ?
N2C Fe1 N1A 99.53(6) . . ?
N1B Fe1 N1A 91.78(7) . . ?
N2A Fe1 N1C 164.96(7) . . ?
N2B Fe1 N1C 98.18(7) . . ?
N2C Fe1 N1C 76.13(6) . . ?
N1B Fe1 N1C 89.47(7) . . ?
N1A Fe1 N1C 91.01(7) . . ?
C1A N1A C5A 117.4(2) . . ?
C1A N1A Fe1 127.98(16) . . ?
C5A N1A Fe1 114.60(13) . . ?
C6A N2A C7A 105.46(16) . . ?
C6A N2A Fe1 114.85(13) . . ?
C7A N2A Fe1 138.84(13) . . ?
C6A N3A C8A 107.11(17) . . ?
C6A N3A H3A 126.4 . . ?
C8A N3A H3A 126.4 . . ?
C1B N1B C5B 117.55(19) . . ?
C1B N1B Fe1 127.63(16) . . ?
C5B N1B Fe1 114.61(14) . . ?
C6B N2B C7B 104.95(16) . . ?
C6B N2B Fe1 114.08(14) . . ?
C7B N2B Fe1 140.96(13) . . ?
C6B N3B C8B 106.81(16) . . ?
C6B N3B H3B 126.6 . . ?
C8B N3B H3B 126.6 . . ?
C1C N1C C5C 117.3(2) . . ?
C1C N1C Fe1 128.56(17) . . ?
C5C N1C Fe1 114.05(13) . . ?
C6C N2C C7C 105.32(16) . . ?
C6C N2C Fe1 113.51(12) . . ?
C7C N2C Fe1 140.80(13) . . ?
C6C N3C C8C 106.86(16) . . ?
C6C N3C H3C 126.6 . . ?
C8C N3C H3C 126.6 . . ?
N1A C1A C2A 122.7(2) . . ?
N1A C1A H1A 118.6 . . ?
C2A C1A H1A 118.6 . . ?
C3A C2A C1A 119.3(2) . . ?
C3A C2A H2A 120.4 . . ?
C1A C2A H2A 120.4 . . ?
C2A C3A C4A 119.7(3) . . ?
C2A C3A H3AA 120.2 . . ?
C4A C3A H3AA 120.2 . . ?
C3A C4A C5A 117.9(3) . . ?
C3A C4A H4A 121.1 . . ?
C5A C4A H4A 121.1 . . ?
N1A C5A C4A 123.0(2) . . ?
N1A C5A C6A 113.70(19) . . ?
C4A C5A C6A 123.2(2) . . ?
N2A C6A N3A 112.96(18) . . ?
N2A C6A C5A 120.53(19) . . ?
N3A C6A C5A 126.51(19) . . ?
N2A C7A C12A 130.35(18) . . ?
N2A C7A C8A 108.73(16) . . ?
C12A C7A C8A 120.92(17) . . ?
N3A C8A C9A 131.66(18) . . ?
N3A C8A C7A 105.73(17) . . ?
C9A C8A C7A 122.59(17) . . ?
C10A C9A C8A 115.88(17) . . ?
C10A C9A H9A 122.1 . . ?
C8A C9A H9A 122.1 . . ?
C9A C10A C11A 121.95(17) . . ?
C9A C10A C19A 125.30(18) . . ?
C11A C10A C19A 112.74(17) . . ?
C12A C11A C10A 121.92(17) . . ?
C12A C11A C20A 125.17(17) . . ?
C10A C11A C20A 112.90(17) . . ?
C11A C12A C7A 116.69(17) . . ?
C11A C12A H12A 121.7 . . ?
C7A C12A H12A 121.7 . . ?
C14A C13A C18A 119.9(3) . . ?
C14A C13A C19A 126.4(3) . . ?
C18A C13A C19A 113.7(2) . . ?
C13A C14A C15A 119.3(3) . . ?
C13A C14A H14A 120.4 . . ?
C15A C14A H14A 120.4 . . ?
C16A C15A C14A 120.8(3) . . ?
C16A C15A H15A 119.6 . . ?
C14A C15A H15A 119.6 . . ?
C17A C16A C15A 119.8(3) . . ?
C17A C16A H16A 120.1 . . ?
C15A C16A H16A 120.1 . . ?
C18A C17A C16A 119.5(3) . . ?
C18A C17A H17A 120.2 . . ?
C16A C17A H17A 120.2 . . ?
C17A C18A C13A 120.6(3) . . ?
C17A C18A C20A 126.4(3) . . ?
C13A C18A C20A 112.9(2) . . ?
C10A C19A C10A 105.6(2) 4_565 . ?
C10A C19A C13A 105.64(15) 4_565 . ?
C10A C19A C13A 105.64(15) . . ?
C10A C19A H19A 113.1 4_565 . ?
C10A C19A H19A 113.1 . . ?
C13A C19A H19A 113.1 . . ?
C18A C20A C11A 105.78(14) . . ?
C18A C20A C11A 105.78(14) . 4_565 ?
C11A C20A C11A 106.0(2) . 4_565 ?
C18A C20A H20A 112.9 . . ?
C11A C20A H20A 112.9 . . ?
C11A C20A H20A 112.9 4_565 . ?
N1B C1B C2B 123.0(2) . . ?
N1B C1B H1B 118.5 . . ?
C2B C1B H1B 118.5 . . ?
C1B C2B C3B 119.0(2) . . ?
C1B C2B H2B 120.5 . . ?
C3B C2B H2B 120.5 . . ?
C2B C3B C4B 119.2(2) . . ?
C2B C3B H3BA 120.4 . . ?
C4B C3B H3BA 120.4 . . ?
C5B C4B C3B 118.3(2) . . ?
C5B C4B H4B 120.9 . . ?
C3B C4B H4B 120.9 . . ?
N1B C5B C4B 123.0(2) . . ?
N1B C5B C6B 113.91(18) . . ?
C4B C5B C6B 123.1(2) . . ?
N2B C6B N3B 113.30(18) . . ?
N2B C6B C5B 121.16(19) . . ?
N3B C6B C5B 125.54(19) . . ?
N2B C7B C12B 130.65(17) . . ?
N2B C7B C8B 108.95(16) . . ?
C12B C7B C8B 120.36(18) . . ?
N3B C8B C9B 130.96(18) . . ?
N3B C8B C7B 105.98(17) . . ?
C9B C8B C7B 123.06(18) . . ?
C10B C9B C8B 115.78(18) . . ?
C10B C9B H9B 122.1 . . ?
C8B C9B H9B 122.1 . . ?
C9B C10B C11B 122.18(18) . . ?
C9B C10B C19B 124.94(18) . . ?
C11B C10B C19B 112.88(18) . . ?
C12B C11B C10B 121.77(18) . . ?
C12B C11B C20B 125.34(18) . . ?
C10B C11B C20B 112.88(17) . . ?
C11B C12B C7B 116.75(17) . . ?
C11B C12B H12B 121.6 . . ?
C7B C12B H12B 121.6 . . ?
C14B C13B C18B 120.1(3) . . ?
C14B C13B C19B 126.6(3) . . ?
C18B C13B C19B 113.4(2) . . ?
C15B C14B C13B 119.0(4) . . ?
C15B C14B H14B 120.5 . . ?
C13B C14B H14B 120.5 . . ?
C14B C15B C16B 120.5(4) . . ?
C14B C15B H15B 119.7 . . ?
C16B C15B H15B 119.7 . . ?
C15B C16B C17B 120.8(4) . . ?
C15B C16B H16B 119.6 . . ?
C17B C16B H16B 119.6 . . ?
C18B C17B C16B 118.7(4) . . ?
C18B C17B H17B 120.6 . . ?
C16B C17B H17B 120.6 . . ?
C17B C18B C13B 120.8(3) . . ?
C17B C18B C20B 125.8(3) . . ?
C13B C18B C20B 113.3(2) . . ?
C10B C19B C10B 105.6(2) . 4_565 ?
C10B C19B C13B 105.85(16) . . ?
C10B C19B C13B 105.85(16) 4_565 . ?
C10B C19B H19B 113.0 . . ?
C10B C19B H19B 113.0 4_565 . ?
C13B C19B H19B 113.0 . . ?
C11B C20B C11B 106.6(2) . 4_565 ?
C11B C20B C18B 105.08(15) . . ?
C11B C20B C18B 105.08(15) 4_565 . ?
C11B C20B H20B 113.1 . . ?
C11B C20B H20B 113.1 4_565 . ?
C18B C20B H20B 113.1 . . ?
N1C C1C C2C 122.4(2) . . ?
N1C C1C H1C 118.8 . . ?
C2C C1C H1C 118.8 . . ?
C3C C2C C1C 119.5(2) . . ?
C3C C2C H2C 120.3 . . ?
C1C C2C H2C 120.3 . . ?
C2C C3C C4C 119.1(2) . . ?
C2C C3C H3CA 120.4 . . ?
C4C C3C H3CA 120.4 . . ?
C3C C4C C5C 118.1(2) . . ?
C3C C4C H4C 121.0 . . ?
C5C C4C H4C 121.0 . . ?
N1C C5C C4C 123.64(19) . . ?
N1C C5C C6C 113.92(18) . . ?
C4C C5C C6C 122.4(2) . . ?
N2C C6C N3C 113.20(17) . . ?
N2C C6C C5C 122.03(18) . . ?
N3C C6C C5C 124.76(18) . . ?
N2C C7C C12C 130.69(17) . . ?
N2C C7C C8C 108.58(16) . . ?
C12C C7C C8C 120.72(17) . . ?
N3C C8C C9C 131.07(18) . . ?
N3C C8C C7C 106.03(16) . . ?
C9C C8C C7C 122.88(17) . . ?
C10C C9C C8C 115.77(17) . . ?
C10C C9C H9C 122.1 . . ?
C8C C9C H9C 122.1 . . ?
C9C C10C C11C 122.47(17) . . ?
C9C C10C C19C 124.70(18) . . ?
C11C C10C C19C 112.81(17) . . ?
C12C C11C C10C 121.40(17) . . ?
C12C C11C C20C 126.27(17) . . ?
C10C C11C C20C 112.26(17) . . ?
C11C C12C C7C 116.70(16) . . ?
C11C C12C H12C 121.6 . . ?
C7C C12C H12C 121.6 . . ?
C14C C13C C18C 121.2(3) . . ?
C14C C13C C19C 125.9(3) . . ?
C18C C13C C19C 112.9(2) . . ?
C13C C14C C15C 118.8(3) . . ?
C13C C14C H14C 120.6 . . ?
C15C C14C H14C 120.6 . . ?
C16C C15C C14C 120.2(3) . . ?
C16C C15C H15C 119.9 . . ?
C14C C15C H15C 119.9 . . ?
C15C C16C C17C 121.7(3) . . ?
C15C C16C H16C 119.2 . . ?
C17C C16C H16C 119.2 . . ?
C16C C17C C18C 118.3(3) . . ?
C16C C17C H17C 120.8 . . ?
C18C C17C H17C 120.8 . . ?
C17C C18C C13C 119.8(3) . . ?
C17C C18C C20C 127.0(3) . . ?
C13C C18C C20C 113.2(2) . . ?
C10C C19C C10C 106.2(2) 4_565 . ?
C10C C19C C13C 105.96(16) 4_565 . ?
C10C C19C C13C 105.96(16) . . ?
C10C C19C H19C 112.7 4_565 . ?
C10C C19C H19C 112.7 . . ?
C13C C19C H19C 112.7 . . ?
C18C C20C C11C 105.49(15) . . ?
C18C C20C C11C 105.49(15) . 4_565 ?
C11C C20C C11C 107.1(2) . 4_565 ?
C18C C20C H20C 112.7 . . ?
C11C C20C H20C 112.7 . . ?
C11C C20C H20C 112.7 4_565 . ?
O3T S1T O1T 121.1(2) . . ?
O2T' S1T O3T' 113.2(5) . . ?
O3T S1T O2T 117.9(3) . . ?
O1T S1T O2T 110.5(2) . . ?
O2T' S1T O1T' 105.0(6) . . ?
O3T' S1T O1T' 99.1(4) . . ?
O3T S1T C1T 104.7(3) . . ?
O2T' S1T C1T 123.6(4) . . ?
O1T S1T C1T 99.89(19) . . ?
O3T' S1T C1T 110.8(4) . . ?
O2T S1T C1T 97.6(2) . . ?
O1T' S1T C1T 101.1(4) . . ?
F3T' C1T F1T' 118.8(10) . . ?
F2T C1T F3T 103.4(5) . . ?
F2T C1T F1T 106.4(5) . . ?
F3T C1T F1T 105.2(6) . . ?
F3T' C1T F2T' 119.0(11) . . ?
F1T' C1T F2T' 102.2(8) . . ?
F3T' C1T S1T 113.3(7) . . ?
F1T' C1T S1T 106.0(6) . . ?
F2T C1T S1T 112.1(4) . . ?
F3T C1T S1T 113.1(3) . . ?
F1T C1T S1T 115.5(4) . . ?
F2T' C1T S1T 94.0(5) . . ?
O4T S2T O4T 112.82(19) 4_575 . ?
O4T S2T O5T 115.42(10) 4_575 . ?
O4T S2T O5T 115.42(10) . . ?
O4T S2T C2T 104.36(15) 4_575 . ?
O4T S2T C2T 104.36(15) . . ?
O5T S2T C2T 102.5(2) . . ?
F4T C2T F4T 110.2(6) 4_575 . ?
F4T C2T F5T 105.9(4) 4_575 . ?
F4T C2T F5T 105.9(4) . . ?
F4T C2T S2T 110.5(3) 4_575 . ?
F4T C2T S2T 110.5(3) . . ?
F5T C2T S2T 113.6(4) . . ?
F7T C3T F8T 88.8(11) . . ?
F7T C3T F6T 61.1(7) . . ?
F8T C3T F6T 65.6(11) . . ?
F7T C3T S3T 116.7(6) . . ?
F8T C3T S3T 123.2(8) . . ?
F6T C3T S3T 83.2(6) . . ?
O7T S3T O6T 120.2(8) . . ?
O7T S3T O8T 109.0(8) . . ?
O6T S3T O8T 115.3(13) . . ?
O7T S3T C3T 113.6(4) . . ?
O6T S3T C3T 113.7(5) . . ?
O8T S3T C3T 77.2(6) . . ?
H1W O1W H2W 113.0 . . ?
H1W O1W H2W' 102.1 . . ?
H2W O1W H2W' 81.5 . . ?
H3W O2W H4W 103.3 . . ?
H5W O2W' H6W 100.5 . . ?
C1E O1E C3E 112.6(7) . . ?
O1E C1E C3TE 107.9(11) . . ?
O1E C1E H1E 110.1 . . ?
C3TE C1E H1E 110.1 . . ?
O1E C1E H2E 110.1 . . ?
C3TE C1E H2E 110.1 . . ?
H1E C1E H2E 108.4 . . ?
C1E C3TE H3E 109.5 . . ?
C1E C3TE H4E 109.5 . . ?
H3E C3TE H4E 109.5 . . ?
C1E C3TE H5E 109.5 . . ?
H3E C3TE H5E 109.5 . . ?
H4E C3TE H5E 109.5 . . ?
O1E C3E C4E 110.9(9) . . ?
O1E C3E H6E 109.4 . . ?
C4E C3E H6E 109.4 . . ?
O1E C3E H7E 109.4 . . ?
C4E C3E H7E 109.4 . . ?
H6E C3E H7E 108.0 . . ?
C3E C4E H8E 109.5 . . ?
C3E C4E H9E 109.5 . . ?
H8E C4E H9E 109.5 . . ?
C3E C4E H10E 109.5 . . ?
H8E C4E H10E 109.5 . . ?
H9E C4E H10E 109.5 . . ?

loop_
_geom_bond_atom_site_label_1
_geom_bond_atom_site_label_2
_geom_bond_distance
_geom_bond_site_symmetry_2
_geom_bond_publ_flag
Fe1 N2A 2.1392(17) . ?
Fe1 N2B 2.1466(17) . ?
Fe1 N2C 2.1512(16) . ?
Fe1 N1B 2.2285(18) . ?
Fe1 N1A 2.2394(18) . ?
Fe1 N1C 2.2492(18) . ?
N1A C1A 1.338(3) . ?
N1A C5A 1.348(3) . ?
N2A C6A 1.325(3) . ?
N2A C7A 1.388(2) . ?
N3A C6A 1.348(3) . ?
N3A C8A 1.380(2) . ?
N3A H3A 0.8800 . ?
N1B C1B 1.338(3) . ?
N1B C5B 1.347(3) . ?
N2B C6B 1.331(3) . ?
N2B C7B 1.389(3) . ?
N3B C6B 1.350(3) . ?
N3B C8B 1.378(3) . ?
N3B H3B 0.8800 . ?
N1C C1C 1.339(3) . ?
N1C C5C 1.343(3) . ?
N2C C6C 1.324(3) . ?
N2C C7C 1.390(2) . ?
N3C C6C 1.350(3) . ?
N3C C8C 1.377(2) . ?
N3C H3C 0.8800 . ?
C1A C2A 1.385(4) . ?
C1A H1A 0.9500 . ?
C2A C3A 1.355(4) . ?
C2A H2A 0.9500 . ?
C3A C4A 1.388(4) . ?
C3A H3AA 0.9500 . ?
C4A C5A 1.386(3) . ?
C4A H4A 0.9500 . ?
C5A C6A 1.464(3) . ?
C7A C12A 1.400(3) . ?
C7A C8A 1.409(3) . ?
C8A C9A 1.392(3) . ?
C9A C10A 1.381(3) . ?
C9A H9A 0.9500 . ?
C10A C11A 1.421(3) . ?
C10A C19A 1.523(2) . ?
C11A C12A 1.374(3) . ?
C11A C20A 1.523(2) . ?
C12A H12A 0.9500 . ?
C13A C14A 1.387(4) . ?
C13A C18A 1.397(4) . ?
C13A C19A 1.527(4) . ?
C14A C15A 1.392(5) . ?
C14A H14A 0.9500 . ?
C15A C16A 1.388(5) . ?
C15A H15A 0.9500 . ?
C16A C17A 1.392(4) . ?
C16A H16A 0.9500 . ?
C17A C18A 1.383(4) . ?
C17A H17A 0.9500 . ?
C18A C20A 1.520(4) . ?
C19A H19A 1.0000 . ?
C20A H20A 1.0000 . ?
C1B C2B 1.386(3) . ?
C1B H1B 0.9500 . ?
C2B C3B 1.378(4) . ?
C2B H2B 0.9500 . ?
C3B C4B 1.383(4) . ?
C3B H3BA 0.9500 . ?
C4B C5B 1.393(3) . ?
C4B H4B 0.9500 . ?
C5B C6B 1.459(3) . ?
C7B C12B 1.406(3) . ?
C7B C8B 1.410(3) . ?
C8B C9B 1.394(3) . ?
C9B C10B 1.374(3) . ?
C9B H9B 0.9500 . ?
C10B C11B 1.423(3) . ?
C10B C19B 1.516(2) . ?
C11B C12B 1.379(3) . ?
C11B C20B 1.523(2) . ?
C12B H12B 0.9500 . ?
C13B C14B 1.387(4) . ?
C13B C18B 1.395(4) . ?
C13B C19B 1.527(4) . ?
C14B C15B 1.380(6) . ?
C14B H14B 0.9500 . ?
C15B C16B 1.384(7) . ?
C15B H15B 0.9500 . ?
C16B C17B 1.387(6) . ?
C16B H16B 0.9500 . ?
C17B C18B 1.374(5) . ?
C17B H17B 0.9500 . ?
C18B C20B 1.525(4) . ?
C19B H19B 1.0000 . ?
C20B H20B 1.0000 . ?
C1C C2C 1.395(4) . ?
C1C H1C 0.9500 . ?
C2C C3C 1.368(4) . ?
C2C H2C 0.9500 . ?
C3C C4C 1.381(3) . ?
C3C H3CA 0.9500 . ?
C4C C5C 1.391(3) . ?
C4C H4C 0.9500 . ?
C5C C6C 1.463(3) . ?
C7C C12C 1.405(3) . ?
C7C C8C 1.410(3) . ?
C8C C9C 1.391(3) . ?
C9C C10C 1.372(3) . ?
C9C H9C 0.9500 . ?
C10C C11C 1.428(3) . ?
C10C C19C 1.516(2) . ?
C11C C12C 1.377(2) . ?
C11C C20C 1.526(2) . ?
C12C H12C 0.9500 . ?
C13C C14C 1.382(4) . ?
C13C C18C 1.397(4) . ?
C13C C19C 1.532(4) . ?
C14C C15C 1.390(5) . ?
C14C H14C 0.9500 . ?
C15C C16C 1.370(6) . ?
C15C H15C 0.9500 . ?
C16C C17C 1.396(5) . ?
C16C H16C 0.9500 . ?
C17C C18C 1.390(4) . ?
C17C H17C 0.9500 . ?
C18C C20C 1.525(4) . ?
C19C H19C 1.0000 . ?
C20C H20C 1.0000 . ?
S1T O3T 1.347(3) . ?
S1T O2T' 1.378(7) . ?
S1T O1T 1.434(3) . ?
S1T O3T' 1.451(6) . ?
S1T O2T 1.476(3) . ?
S1T O1T' 1.675(7) . ?
S1T C1T 1.801(5) . ?
C1T F3T' 1.115(14) . ?
C1T F1T' 1.259(9) . ?
C1T F2T 1.340(6) . ?
C1T F3T 1.374(7) . ?
C1T F1T 1.353(7) . ?
C1T F2T' 1.365(10) . ?
S2T O4T 1.428(2) 4_575 ?
S2T O4T 1.428(2) . ?
S2T O5T 1.440(3) . ?
S2T C2T 1.778(6) . ?
C2T F4T 1.328(4) 4_575 ?
C2T F4T 1.328(4) . ?
C2T F5T 1.350(7) . ?
C3T F7T 1.536(12) . ?
C3T F8T 1.461(18) . ?
C3T F6T 2.191(16) . ?
C3T S3T 1.533(9) . ?
S3T O7T 1.412(7) . ?
S3T O6T 1.428(9) . ?
S3T O8T 1.410(8) . ?
O1W H1W 0.7978 . ?
O1W H2W 0.8212 . ?
O1W H2W' 0.8771 . ?
O2W H3W 0.7808 . ?
O2W H4W 0.8384 . ?
O2W' H5W 0.8853 . ?
O2W' H6W 0.8700 . ?
O1E C1E 1.39(2) . ?
O1E C3E 1.41(2) . ?
C1E C3TE 1.50(3) . ?
C1E H1E 0.9900 . ?
C1E H2E 0.9900 . ?
C3TE H3E 0.9800 . ?
C3TE H4E 0.9800 . ?
C3TE H5E 0.9800 . ?
C3E C4E 1.482(17) . ?
C3E H6E 0.9900 . ?
C3E H7E 0.9900 . ?
C4E H8E 0.9800 . ?
C4E H9E 0.9800 . ?
C4E H10E 0.9800 . ?

loop_
_geom_torsion_atom_site_label_1
_geom_torsion_atom_site_label_2
_geom_torsion_atom_site_label_3
_geom_torsion_atom_site_label_4
_geom_torsion
_geom_torsion_site_symmetry_1
_geom_torsion_site_symmetry_2
_geom_torsion_site_symmetry_3
_geom_torsion_site_symmetry_4
_geom_torsion_publ_flag
C5A N1A C1A C2A 0.7(3) . . . . ?
Fe1 N1A C1A C2A 179.32(19) . . . . ?
N1A C1A C2A C3A -0.7(4) . . . . ?
C1A C2A C3A C4A 0.4(5) . . . . ?
C2A C3A C4A C5A 0.0(5) . . . . ?
C1A N1A C5A C4A -0.3(3) . . . . ?
Fe1 N1A C5A C4A -179.2(2) . . . . ?
C1A N1A C5A C6A -178.95(18) . . . . ?
Fe1 N1A C5A C6A 2.2(2) . . . . ?
C3A C4A C5A N1A 0.0(4) . . . . ?
C3A C4A C5A C6A 178.5(3) . . . . ?
C7A N2A C6A N3A -0.6(2) . . . . ?
Fe1 N2A C6A N3A 170.87(13) . . . . ?
C7A N2A C6A C5A 178.81(18) . . . . ?
Fe1 N2A C6A C5A -9.7(2) . . . . ?
C8A N3A C6A N2A 0.3(2) . . . . ?
C8A N3A C6A C5A -179.1(2) . . . . ?
N1A C5A C6A N2A 4.9(3) . . . . ?
C4A C5A C6A N2A -173.7(2) . . . . ?
N1A C5A C6A N3A -175.8(2) . . . . ?
C4A C5A C6A N3A 5.6(4) . . . . ?
C6A N2A C7A C12A -178.9(2) . . . . ?
Fe1 N2A C7A C12A 12.9(3) . . . . ?
C6A N2A C7A C8A 0.7(2) . . . . ?
Fe1 N2A C7A C8A -167.53(15) . . . . ?
C6A N3A C8A C9A -178.6(2) . . . . ?
C6A N3A C8A C7A 0.1(2) . . . . ?
N2A C7A C8A N3A -0.5(2) . . . . ?
C12A C7A C8A N3A 179.10(17) . . . . ?
N2A C7A C8A C9A 178.37(18) . . . . ?
C12A C7A C8A C9A -2.0(3) . . . . ?
N3A C8A C9A C10A 179.8(2) . . . . ?
C7A C8A C9A C10A 1.2(3) . . . . ?
C8A C9A C10A C11A 0.5(3) . . . . ?
C8A C9A C10A C19A -179.79(19) . . . . ?
C9A C10A C11A C12A -1.5(3) . . . . ?
C19A C10A C11A C12A 178.74(17) . . . . ?
C9A C10A C11A C20A 179.28(18) . . . . ?
C19A C10A C11A C20A -0.5(2) . . . . ?
C10A C11A C12A C7A 0.7(3) . . . . ?
C20A C11A C12A C7A 179.86(18) . . . . ?
N2A C7A C12A C11A -179.53(18) . . . . ?
C8A C7A C12A C11A 1.0(3) . . . . ?
C18A C13A C14A C15A 0.000(1) . . . . ?
C19A C13A C14A C15A 180.000(1) . . . . ?
C13A C14A C15A C16A 0.000(1) . . . . ?
C14A C15A C16A C17A 0.000(1) . . . . ?
C15A C16A C17A C18A 0.000(1) . . . . ?
C16A C17A C18A C13A 0.000(1) . . . . ?
C16A C17A C18A C20A 180.000(1) . . . . ?
C14A C13A C18A C17A 0.000(1) . . . . ?
C19A C13A C18A C17A 180.000(1) . . . . ?
C14A C13A C18A C20A 180.000(1) . . . . ?
C19A C13A C18A C20A 0.000(1) . . . . ?
C9A C10A C19A C10A -123.09(19) . . . 4_565 ?
C11A C10A C19A C10A 56.7(3) . . . 4_565 ?
C9A C10A C19A C13A 125.3(2) . . . . ?
C11A C10A C19A C13A -55.0(2) . . . . ?
C14A C13A C19A C10A 124.18(13) . . . 4_565 ?
C18A C13A C19A C10A -55.82(13) . . . 4_565 ?
C14A C13A C19A C10A -124.18(13) . . . . ?
C18A C13A C19A C10A 55.82(13) . . . . ?
C17A C18A C20A C11A 123.94(13) . . . . ?
C13A C18A C20A C11A -56.06(13) . . . . ?
C17A C18A C20A C11A -123.94(13) . . . 4_565 ?
C13A C18A C20A C11A 56.06(13) . . . 4_565 ?
C12A C11A C20A C18A -122.9(2) . . . . ?
C10A C11A C20A C18A 56.3(2) . . . . ?
C12A C11A C20A C11A 125.09(18) . . . 4_565 ?
C10A C11A C20A C11A -55.7(2) . . . 4_565 ?
C5B N1B C1B C2B -0.2(4) . . . . ?
Fe1 N1B C1B C2B 174.13(19) . . . . ?
N1B C1B C2B C3B 0.3(4) . . . . ?
C1B C2B C3B C4B 0.2(4) . . . . ?
C2B C3B C4B C5B -0.7(4) . . . . ?
C1B N1B C5B C4B -0.3(3) . . . . ?
Fe1 N1B C5B C4B -175.38(19) . . . . ?
C1B N1B C5B C6B 179.5(2) . . . . ?
Fe1 N1B C5B C6B 4.4(2) . . . . ?
C3B C4B C5B N1B 0.8(4) . . . . ?
C3B C4B C5B C6B -179.0(2) . . . . ?
C7B N2B C6B N3B -0.8(2) . . . . ?
Fe1 N2B C6B N3B 178.25(14) . . . . ?
C7B N2B C6B C5B 179.30(18) . . . . ?
Fe1 N2B C6B C5B -1.7(2) . . . . ?
C8B N3B C6B N2B 0.9(2) . . . . ?
C8B N3B C6B C5B -179.2(2) . . . . ?
N1B C5B C6B N2B -2.0(3) . . . . ?
C4B C5B C6B N2B 177.8(2) . . . . ?
N1B C5B C6B N3B 178.1(2) . . . . ?
C4B C5B C6B N3B -2.1(4) . . . . ?
C6B N2B C7B C12B -177.3(2) . . . . ?
Fe1 N2B C7B C12B 4.1(3) . . . . ?
C6B N2B C7B C8B 0.4(2) . . . . ?
Fe1 N2B C7B C8B -178.22(16) . . . . ?
C6B N3B C8B C9B 179.8(2) . . . . ?
C6B N3B C8B C7B -0.6(2) . . . . ?
N2B C7B C8B N3B 0.1(2) . . . . ?
C12B C7B C8B N3B 178.05(17) . . . . ?
N2B C7B C8B C9B 179.78(18) . . . . ?
C12B C7B C8B C9B -2.3(3) . . . . ?
N3B C8B C9B C10B 179.6(2) . . . . ?
C7B C8B C9B C10B 0.1(3) . . . . ?
C8B C9B C10B C11B 2.7(3) . . . . ?
C8B C9B C10B C19B -178.03(19) . . . . ?
C9B C10B C11B C12B -3.4(3) . . . . ?
C19B C10B C11B C12B 177.27(18) . . . . ?
C9B C10B C11B C20B 177.76(18) . . . . ?
C19B C10B C11B C20B -1.6(2) . . . . ?
C10B C11B C12B C7B 1.0(3) . . . . ?
C20B C11B C12B C7B 179.75(18) . . . . ?
N2B C7B C12B C11B 179.07(19) . . . . ?
C8B C7B C12B C11B 1.6(3) . . . . ?
C18B C13B C14B C15B 0.000(1) . . . . ?
C19B C13B C14B C15B 180.000(1) . . . . ?
C13B C14B C15B C16B 0.000(1) . . . . ?
C14B C15B C16B C17B 0.000(1) . . . . ?
C15B C16B C17B C18B 0.000(1) . . . . ?
C16B C17B C18B C13B 0.000(1) . . . . ?
C16B C17B C18B C20B 180.000(1) . . . . ?
C14B C13B C18B C17B 0.000(1) . . . . ?
C19B C13B C18B C17B 180.000(1) . . . . ?
C14B C13B C18B C20B 180.000(1) . . . . ?
C19B C13B C18B C20B 0.000(1) . . . . ?
C9B C10B C19B C10B -121.92(19) . . . 4_565 ?
C11B C10B C19B C10B 57.4(3) . . . 4_565 ?
C9B C10B C19B C13B 126.1(2) . . . . ?
C11B C10B C19B C13B -54.6(2) . . . . ?
C14B C13B C19B C10B -124.11(14) . . . . ?
C18B C13B C19B C10B 55.89(14) . . . . ?
C14B C13B C19B C10B 124.10(14) . . . 4_565 ?
C18B C13B C19B C10B -55.90(14) . . . 4_565 ?
C12B C11B C20B C11B 126.89(18) . . . 4_565 ?
C10B C11B C20B C11B -54.3(3) . . . 4_565 ?
C12B C11B C20B C18B -121.9(2) . . . . ?
C10B C11B C20B C18B 56.9(2) . . . . ?
C17B C18B C20B C11B 123.87(13) . . . . ?
C13B C18B C20B C11B -56.13(13) . . . . ?
C17B C18B C20B C11B -123.87(13) . . . 4_565 ?
C13B C18B C20B C11B 56.13(13) . . . 4_565 ?
C5C N1C C1C C2C -1.2(3) . . . . ?
Fe1 N1C C1C C2C 174.95(18) . . . . ?
N1C C1C C2C C3C 0.1(4) . . . . ?
C1C C2C C3C C4C 1.6(4) . . . . ?
C2C C3C C4C C5C -2.1(4) . . . . ?
C1C N1C C5C C4C 0.7(3) . . . . ?
Fe1 N1C C5C C4C -176.08(17) . . . . ?
C1C N1C C5C C6C 178.09(19) . . . . ?
Fe1 N1C C5C C6C 1.4(2) . . . . ?
C3C C4C C5C N1C 1.0(3) . . . . ?
C3C C4C C5C C6C -176.2(2) . . . . ?
C7C N2C C6C N3C 0.2(2) . . . . ?
Fe1 N2C C6C N3C -174.35(13) . . . . ?
C7C N2C C6C C5C -178.36(17) . . . . ?
Fe1 N2C C6C C5C 7.1(2) . . . . ?
C8C N3C C6C N2C -0.3(2) . . . . ?
C8C N3C C6C C5C 178.30(18) . . . . ?
N1C C5C C6C N2C -5.8(3) . . . . ?
C4C C5C C6C N2C 171.7(2) . . . . ?
N1C C5C C6C N3C 175.82(18) . . . . ?
C4C C5C C6C N3C -6.7(3) . . . . ?
C6C N2C C7C C12C -179.76(19) . . . . ?
Fe1 N2C C7C C12C -7.6(3) . . . . ?
C6C N2C C7C C8C -0.1(2) . . . . ?
Fe1 N2C C7C C8C 172.01(15) . . . . ?
C6C N3C C8C C9C -178.2(2) . . . . ?
C6C N3C C8C C7C 0.2(2) . . . . ?
N2C C7C C8C N3C 0.0(2) . . . . ?
C12C C7C C8C N3C 179.66(16) . . . . ?
N2C C7C C8C C9C 178.47(17) . . . . ?
C12C C7C C8C C9C -1.8(3) . . . . ?
N3C C8C C9C C10C 178.31(19) . . . . ?
C7C C8C C9C C10C 0.2(3) . . . . ?
C8C C9C C10C C11C 1.8(3) . . . . ?
C8C C9C C10C C19C -176.53(18) . . . . ?
C9C C10C C11C C12C -2.2(3) . . . . ?
C19C C10C C11C C12C 176.24(17) . . . . ?
C9C C10C C11C C20C -179.62(18) . . . . ?
C19C C10C C11C C20C -1.1(2) . . . . ?
C10C C11C C12C C7C 0.6(3) . . . . ?
C20C C11C C12C C7C 177.55(18) . . . . ?
N2C C7C C12C C11C -179.01(18) . . . . ?
C8C C7C C12C C11C 1.4(3) . . . . ?
C18C C13C C14C C15C 0.000(2) . . . . ?
C19C C13C C14C C15C 180.000(1) . . . . ?
C13C C14C C15C C16C 0.000(2) . . . . ?
C14C C15C C16C C17C 0.000(2) . . . . ?
C15C C16C C17C C18C 0.000(2) . . . . ?
C16C C17C C18C C13C 0.000(2) . . . . ?
C16C C17C C18C C20C 180.000(1) . . . . ?
C14C C13C C18C C17C 0.000(2) . . . . ?
C19C C13C C18C C17C 180.000(1) . . . . ?
C14C C13C C18C C20C 180.000(1) . . . . ?
C19C C13C C18C C20C 0.000(1) . . . . ?
C9C C10C C19C C10C -124.41(18) . . . 4_565 ?
C11C C10C C19C C10C 57.2(3) . . . 4_565 ?
C9C C10C C19C C13C 123.2(2) . . . . ?
C11C C10C C19C C13C -55.3(2) . . . . ?
C14C C13C C19C C10C 123.70(13) . . . 4_565 ?
C18C C13C C19C C10C -56.30(13) . . . 4_565 ?
C14C C13C C19C C10C -123.70(13) . . . . ?
C18C C13C C19C C10C 56.30(13) . . . . ?
C17C C18C C20C C11C 123.40(13) . . . . ?
C13C C18C C20C C11C -56.60(13) . . . . ?
C17C C18C C20C C11C -123.40(13) . . . 4_565 ?
C13C C18C C20C C11C 56.60(13) . . . 4_565 ?
C12C C11C C20C C18C -120.2(2) . . . . ?
C10C C11C C20C C18C 57.0(2) . . . . ?
C12C C11C C20C C11C 127.72(18) . . . 4_565 ?
C10C C11C C20C C11C -55.1(2) . . . 4_565 ?
O2T' S1T C1T F3T' -178.0(12) . . . . ?
O3T' S1T C1T F3T' -38.8(11) . . . . ?
O1T' S1T C1T F3T' 65.5(11) . . . . ?
O2T' S1T C1T F1T' 50.0(9) . . . . ?
O3T' S1T C1T F1T' -170.8(7) . . . . ?
O1T' S1T C1T F1T' -66.5(7) . . . . ?
O3T S1T C1T F2T -61.3(5) . . . . ?
O1T S1T C1T F2T 64.7(4) . . . . ?
O2T S1T C1T F2T 177.2(4) . . . . ?
O3T S1T C1T F3T 55.2(6) . . . . ?
O1T S1T C1T F3T -178.8(5) . . . . ?
O2T S1T C1T F3T -66.3(5) . . . . ?
O3T S1T C1T F1T 176.6(5) . . . . ?
O1T S1T C1T F1T -57.4(5) . . . . ?
O2T S1T C1T F1T 55.1(5) . . . . ?
O2T' S1T C1T F2T' -53.9(9) . . . . ?
O3T' S1T C1T F2T' 85.3(7) . . . . ?
O1T' S1T C1T F2T' -170.4(6) . . . . ?
O4T S2T C2T F4T 59.5(4) 4_575 . . 4_575 ?
O4T S2T C2T F4T 178.2(3) . . . 4_575 ?
O5T S2T C2T F4T -61.1(3) . . . 4_575 ?
O4T S2T C2T F4T -178.2(3) 4_575 . . . ?
O4T S2T C2T F4T -59.5(4) . . . . ?
O5T S2T C2T F4T 61.2(3) . . . . ?
O4T S2T C2T F5T -59.31(10) 4_575 . . . ?
O4T S2T C2T F5T 59.30(10) . . . . ?
O5T S2T C2T F5T 180.000(1) . . . . ?
F7T C3T S3T O7T -19.0(12) . . . . ?
F8T C3T S3T O7T -126.6(16) . . . . ?
F6T C3T S3T O7T -71.7(10) . . . . ?
F7T C3T S3T O6T 123.3(15) . . . . ?
F8T C3T S3T O6T 16(2) . . . . ?
F6T C3T S3T O6T 70.6(14) . . . . ?
F7T C3T S3T O8T -124.4(9) . . . . ?
F8T C3T S3T O8T 128.0(15) . . . . ?
F6T C3T S3T O8T -177.1(5) . . . . ?
C3E O1E C1E C3TE 176.8(10) . . . . ?
C1E O1E C3E C4E -175.8(7) . . . . ?
